data_1519103
loop_
_publ_author_name
'N. Stock'
'G. Ferey'
'A.K. Cheetham'

_publ_section_title
;
 Hydrothermal synthesis and characterization of a chromium(II)
 pyrophosphate, Na2CrP2O7.0.5H2O
;
_journal_name_full 'Solid State Sciences'
_journal_page_first 307
_journal_page_last 312
_journal_volume 2
_journal_year 2000
_chemical_formula_sum 'Cr H Na2 O7.5 P2'
_chemical_formula_weight 280.93
_space_group_IT_number 14
_symmetry_cell_setting monoclinic
_symmetry_Int_Tables_number 14
_symmetry_space_group_name_Hall '-P 2yn'
_symmetry_space_group_name_H-M 'P 1 21/n 1'
_cell_angle_alpha 90
_cell_angle_beta 100.284(1)
_cell_angle_gamma 90
_cell_formula_units_Z 4
_cell_length_a 7.7033(2)
_cell_length_b 10.0798(2)
_cell_length_c 8.6667(2)
_cell_volume 662.14(3)
_diffrn_ambient_temperature 293
_diffrn_radiation_probe x-ray
_diffrn_radiation_type MoK\a
_diffrn_radiation_wavelength 0.71073
_exptl_absorpt_coefficient_mu 2.341
_exptl_crystal_density_diffrn 2.818
_exptl_crystal_F_000 548
_refine_ls_goodness_of_fit_ref 1.078
_refine_ls_number_parameters 116
_refine_ls_number_reflns 1496
_refine_ls_R_factor_gt 0.0327
_refine_ls_wR_factor_gt 0.0785
_cod_data_source_file SSS-2000-2-307-312.cif
_cod_data_source_block Na2CrP2
_cod_original_sg_symbol_H-M 'P 21/n'
_cod_original_formula_sum 'H Cr Na2 O7.5 P2'
_cod_database_code 1519103

loop_
_symmetry_equiv_pos_site_id
_symmetry_equiv_pos_as_xyz
1 x,y,z
2 1/2-x,1/2+y,1/2-z
3 -x,-y,-z
4 1/2+x,1/2-y,1/2+z

loop_
_atom_site_aniso_label
_atom_site_aniso_U_11
_atom_site_aniso_U_22
_atom_site_aniso_U_33
_atom_site_aniso_U_23
_atom_site_aniso_U_13
_atom_site_aniso_U_12
Cr1 0.0140(10) 0.0460(10) 0.0080(10) 0.0020(10) 0.0010(10) 0.0140(10)
P1 0.0100(10) 0.0140(10) 0.0110(10) 0.0000(10) 0.0000(10) -0.0010(10)
P2 0.0090(10) 0.0210(10) 0.0120(10) -0.0010(10) 0.0000(10) 0.0000(10)
O1 0.0210(10) 0.0260(10) 0.0100(10) 0.0010(10) 0.0000(10) 0.0090(10)
O2 0.0130(10) 0.0170(10) 0.0170(10) 0.0010(10) 0.0040(10) 0.0010(10)
O3 0.0150(10) 0.0250(10) 0.0130(10) 0.0040(10) 0.0000(10) 0.0070(10)
O4 0.0180(10) 0.0190(10) 0.0250(10) 0.0000(10) 0.0090(10) -0.0040(10)
O5 0.0230(10) 0.0410(10) 0.0130(10) 0.0050(10) 0.0030(10) 0.0170(10)
O6 0.0140(10) 0.0260(10) 0.0140(10) 0.0010(10) 0.0010(10) 0.0010(10)
O7 0.0180(10) 0.0350(10) 0.0250(10) -0.0010(10) 0.0060(10) 0.0090(10)
O8 0.098(4) 0.100(5) 0.134(6) -0.006(4) 0.079(4) -0.035(4)
Na1 0.0190(10) 0.0230(10) 0.0200(10) 0.0040(10) 0.0070(10) 0.0040(10)
Na2 0.0240(10) 0.0320(10) 0.0770(10) -0.0020(10) -0.0160(10) 0.0020(10)

loop_
_atom_site_label
_atom_site_type_symbol
_atom_site_thermal_displace_type
_atom_site_fract_x
_atom_site_fract_y
_atom_site_fract_z
_atom_site_occupancy
_atom_site_U_iso_or_equiv
_atom_site_calc_flag
_atom_site_refinement_flags
_atom_site_disorder_assembly
_atom_site_disorder_group
Cr1 Cr Uani 0.20110(10) 0.77000(10) 0.55860(10) 1.000 0.0228(6) . . . .
P1 P Uani 0.08030(10) 0.85210(10) 0.19970(10) 1.000 0.0119(6) . . . .
P2 P Uani -0.18300(10) 0.86920(10) 0.39670(10) 1.000 0.0142(6) . . . .
O1 O Uani 0.1862(3) 0.7608(2) 0.3226(2) 1.000 0.0193(6) . . . .
O2 O Uani -0.0539(2) 0.9359(2) 0.2876(2) 1.000 0.0155(6) . . . .
O3 O Uani 0.4646(2) 0.7327(2) 0.5757(2) 1.000 0.0180(6) . . . .
O4 O Uani 0.1871(3) 0.9560(2) 0.1364(2) 1.000 0.0200(6) . . . .
O5 O Uani 0.2132(3) 0.7361(2) 0.7919(2) 1.000 0.0257(6) . . . .
O6 O Uani -0.0626(2) 0.8081(2) 0.5371(2) 1.000 0.0182(6) . . . .
O7 O Uani -0.2941(3) 0.9816(2) 0.4401(2) 1.000 0.0257(6) . . . .
O8 O Uani 0.50000 0.00000 0.00000 1.000 0.104(3) . . . .
Na1 Na Uani -0.03660(10) 0.84490(10) 0.81860(10) 1.000 0.0202(6) . . . .
Na2 Na Uani 0.4284(2) 1.0411(2) 0.3139(2) 1.000 0.0474(6) . . . .

loop_
_geom_angle_atom_site_label_1
_geom_angle_atom_site_label_2
_geom_angle_atom_site_label_3
_geom_angle
_geom_angle_site_symmetry_1
_geom_angle_site_symmetry_2
_geom_angle_site_symmetry_3
_geom_angle_publ_flag
O1 Cr1 O3 86.64(9) . . . yes
O1 Cr1 O5 167.71(10) . . . yes
O1 Cr1 O6 92.31(9) . . . yes
O3 Cr1 O5 91.62(9) . . . yes
O3 Cr1 O6 178.91(8) . . . yes
O5 Cr1 O6 89.46(9) . . . yes
O1 P1 O2 106.93(11) . . . yes
O1 P1 O4 114.66(13) . . . yes
O1 P1 O3 108.95(12) . . 4_464 yes
O2 P1 O4 104.21(12) . . . yes
O2 P1 O3 106.27(10) . . 4_464 yes
O3 P1 O4 115.06(11) 4_464 . . yes
O2 P2 O6 106.38(10) . . . yes
O2 P2 O7 105.45(12) . . . yes
O2 P2 O5 104.47(11) . . 4_464 yes
O6 P2 O7 113.37(11) . . . yes
O5 P2 O6 111.96(12) 4_464 . . yes
O5 P2 O7 114.24(13) 4_464 . . yes
Cr1 O1 P1 126.99(13) . . . yes
P1 O2 P2 124.11(13) . . . yes
Cr1 O3 P1 126.92(11) . . 4_565 yes
Cr1 O5 P2 129.31(13) . . 4_565 yes
Cr1 O6 P2 127.08(11) . . . yes

loop_
_geom_bond_atom_site_label_1
_geom_bond_atom_site_label_2
_geom_bond_distance
_geom_bond_site_symmetry_1
_geom_bond_site_symmetry_2
_geom_bond_publ_flag
Cr1 O1 2.0301(19) . . yes
Cr1 O3 2.0436(18) . . yes
Cr1 O5 2.0363(19) . . yes
Cr1 O6 2.0429(18) . . yes
P1 O1 1.529(2) . . yes
P1 O2 1.6260(19) . . yes
P1 O4 1.495(2) . . yes
P1 O3 1.529(2) . 4_464 yes
P2 O2 1.6343(19) . . yes
P2 O6 1.5222(19) . . yes
P2 O7 1.508(2) . . yes
P2 O5 1.527(2) . 4_464 yes

loop_
_geom_torsion_atom_site_label_1
_geom_torsion_atom_site_label_2
_geom_torsion_atom_site_label_3
_geom_torsion_atom_site_label_4
_geom_torsion
_geom_torsion_site_symmetry_1
_geom_torsion_site_symmetry_2
_geom_torsion_site_symmetry_3
_geom_torsion_site_symmetry_4
_geom_torsion_publ_flag
O3 Cr1 O1 P1 -138.39(17) . . . . no
O6 Cr1 O1 P1 41.34(17) . . . . no
O1 Cr1 O3 P1 -143.16(15) . . . 4_565 no
O5 Cr1 O3 P1 24.66(16) . . . 4_565 no
O3 Cr1 O5 P2 -39.49(18) . . . 4_565 no
O6 Cr1 O5 P2 140.56(17) . . . 4_565 no
O1 Cr1 O6 P2 -24.05(16) . . . . no
O5 Cr1 O6 P2 168.12(15) . . . . no
O2 P1 O1 Cr1 -12.98(19) . . . . no
O4 P1 O1 Cr1 101.99(17) . . . . no
O3 P1 O1 Cr1 -127.44(15) 4_464 . . . no
O1 P1 O2 P2 -49.93(16) . . . . no
O4 P1 O2 P2 -171.72(13) . . . . no
O3 P1 O2 P2 66.34(15) 4_464 . . . no
O1 P1 O3 Cr1 101.00(16) . . 4_464 4_464 no
O2 P1 O3 Cr1 -13.89(18) . . 4_464 4_464 no
O4 P1 O3 Cr1 -128.65(15) . . 4_464 4_464 no
O6 P2 O2 P1 64.54(16) . . . . no
O7 P2 O2 P1 -174.78(13) . . . . no
O5 P2 O2 P1 -54.04(16) 4_464 . . . no
O2 P2 O6 Cr1 -15.41(18) . . . . no
O7 P2 O6 Cr1 -130.84(15) . . . . no
O5 P2 O6 Cr1 98.14(16) 4_464 . . . no
O2 P2 O5 Cr1 -9.4(2) . . 4_464 4_464 no
O6 P2 O5 Cr1 -124.10(15) . . 4_464 4_464 no
O7 P2 O5 Cr1 105.32(18) . . 4_464 4_464 no
